data_7244597
loop_
_publ_author_name
'Zacharias, Savannah C.'
'Ramon, Gaelle'
'Bourne, Susan A.'

_publ_section_title
;
 Solvatochromism and the effect of solvent on properties in a
 two-dimensional coordination polymer of cobalt-trimesate
;
_journal_name_full CrystEngComm
_journal_paper_doi 10.1039/D2CE00039C
_journal_year 2022
_chemical_formula_sum 'C51 H65 Co3 N8 O26'
_chemical_formula_weight 1382.90
_chemical_name_systematic '{[Co(btc)(DMF)2] . 2/3 DMF}n'
_space_group_crystal_system monoclinic
_space_group_IT_number 14
_space_group_name_Hall '-P 2yn'
_space_group_name_H-M_alt 'P 1 21/n 1'
_atom_sites_solution_hydrogens geom
_audit_creation_method SHELXL-2018/3
_audit_update_record
;
2022-02-27 deposited with the CCDC.	2022-03-14 downloaded from the CCDC.
;
_cell_angle_alpha 90
_cell_angle_beta 89.974(2)
_cell_angle_gamma 90
_cell_formula_units_Z 4
_cell_length_a 16.6748(18)
_cell_length_b 14.1341(16)
_cell_length_c 28.845(3)
_cell_measurement_reflns_used 7879
_cell_measurement_temperature 173(2)
_cell_measurement_theta_max 26.500
_cell_measurement_theta_min 1.410
_cell_volume 6798.3(13)
_computing_cell_refinement 'SAINT 7.60a (Bruker AXS, 2006)'
_computing_data_collection 'SAINT 7.60a (Bruker AXS, 2006)'
_computing_data_reduction 'TWINABS (Sheldrick, 2001)'
_computing_molecular_graphics 'POV-RAY v3.7.0'
_computing_structure_refinement 'SHELXL-2018/3 (Sheldrick, 2018)'
_computing_structure_solution 'SHELXL-2018/3 (Sheldrick, 2018)'
_diffrn_ambient_temperature 173(2)
_diffrn_measured_fraction_theta_full 0.964
_diffrn_measured_fraction_theta_max 0.951
_diffrn_measurement_device_type 'CCD detector'
_diffrn_measurement_method '\f and \w scans'
_diffrn_radiation_type MoK\a
_diffrn_radiation_wavelength 0.71073
_diffrn_reflns_av_unetI/netI 0.0871
_diffrn_reflns_Laue_measured_fraction_full 0.964
_diffrn_reflns_Laue_measured_fraction_max 0.951
_diffrn_reflns_limit_h_max 20
_diffrn_reflns_limit_h_min -20
_diffrn_reflns_limit_k_max 17
_diffrn_reflns_limit_k_min 0
_diffrn_reflns_limit_l_max 36
_diffrn_reflns_limit_l_min 0
_diffrn_reflns_number 13520
_diffrn_reflns_point_group_measured_fraction_full 0.964
_diffrn_reflns_point_group_measured_fraction_max 0.951
_diffrn_reflns_theta_full 26.000
_diffrn_reflns_theta_max 26.500
_diffrn_reflns_theta_min 1.410
_exptl_absorpt_coefficient_mu 0.804
_exptl_absorpt_correction_T_max 0.984
_exptl_absorpt_correction_T_min 0.882
_exptl_absorpt_correction_type multi-scan
_exptl_absorpt_process_details 'G. M. Sheldrick, SADABS, Version 2.05, Univeristy of Gottingen, Germany, 2007.'
_exptl_crystal_colour pink
_exptl_crystal_density_diffrn 1.351
_exptl_crystal_description 'hexagonal plate'
_exptl_crystal_F_000 2864
_exptl_crystal_recrystallization_method 'Re-crystallisation from solvent: DMF'
_exptl_crystal_size_max 0.22
_exptl_crystal_size_mid 0.13
_exptl_crystal_size_min 0.020
_exptl_transmission_factor_max 47.07
_exptl_transmission_factor_min 5.673
_refine_diff_density_max 1.316
_refine_diff_density_min -0.715
_refine_diff_density_rms 0.120
_refine_ls_extinction_method none
_refine_ls_goodness_of_fit_ref 1.050
_refine_ls_hydrogen_treatment constr
_refine_ls_matrix_type full
_refine_ls_number_parameters 716
_refine_ls_number_reflns 13520
_refine_ls_number_restraints 0
_refine_ls_restrained_S_all 1.050
_refine_ls_R_factor_all 0.1191
_refine_ls_R_factor_gt 0.0771
_refine_ls_shift/su_max 0.001
_refine_ls_shift/su_mean 0.000
_refine_ls_structure_factor_coef Fsqd
_refine_ls_weighting_details 'w=1/[\s^2^(Fo^2^)+(0.0850P)^2^+22.6725P] where P=(Fo^2^+2Fc^2^)/3'
_refine_ls_weighting_scheme calc
_refine_ls_wR_factor_gt 0.1941
_refine_ls_wR_factor_ref 0.2162
_reflns_Friedel_coverage 0.000
_reflns_number_gt 8945
_reflns_number_total 13520
_reflns_threshold_expression 'I > 2\s(I)'
_cod_data_source_file d2ce00039c2.cif
_cod_data_source_block sz1rv_sq
_cod_original_sg_symbol_H-M 'P 21/n'
_cod_database_code 7244597
_shelx_shelxl_version_number 2018/3
_shelx_space_group_comment
;
The symmetry employed for this shelxl refinement is uniquely defined
by the following loop, which should always be used as a source of
symmetry information in preference to the above space-group names.
They are only intended as comments.
;
_shelx_estimated_absorpt_t_min 0.882
_shelx_estimated_absorpt_t_max 0.984

loop_
_space_group_symop_operation_xyz
'x, y, z'
'-x+1/2, y+1/2, -z+1/2'
'-x, -y, -z'
'x-1/2, -y-1/2, z-1/2'

loop_
_atom_site_label
_atom_site_type_symbol
_atom_site_fract_x
_atom_site_fract_y
_atom_site_fract_z
_atom_site_U_iso_or_equiv
_atom_site_adp_type
_atom_site_occupancy
_atom_site_site_symmetry_order
_atom_site_calc_flag
_atom_site_refinement_flags_posn
_atom_site_refinement_flags_adp
_atom_site_refinement_flags_occupancy
_atom_site_disorder_assembly
_atom_site_disorder_group
Co1 Co 1.09075(5) 0.72788(7) 0.42356(3) 0.0193(2) Uani 1 1 d . . . . .
Co2 Co 0.58876(5) 0.72114(6) 0.24403(3) 0.0184(2) Uani 1 1 d . . . . .
Co3 Co 0.07111(5) 0.73115(6) 0.08464(3) 0.0173(2) Uani 1 1 d . . . . .
O11 O 1.0936(4) 0.8702(4) 0.4060(2) 0.0495(16) Uani 1 1 d . . . . .
C12 C 1.0831(6) 0.9353(6) 0.4287(4) 0.060(3) Uani 1 1 d . . . . .
H12 H 1.088895 0.924152 0.461037 0.072 Uiso 1 1 calc R U . . .
N13 N 1.0642(6) 1.0244(6) 0.4178(4) 0.073(3) Uani 1 1 d . . . . .
C14 C 1.0555(12) 1.1013(11) 0.4511(6) 0.139(7) Uani 1 1 d . . . . .
H14A H 1.051834 1.075186 0.482453 0.208 Uiso 1 1 calc R U . . .
H14B H 1.006752 1.137272 0.444080 0.208 Uiso 1 1 calc R U . . .
H14C H 1.102204 1.143292 0.449025 0.208 Uiso 1 1 calc R U . . .
C15 C 1.0414(11) 1.0489(14) 0.3711(5) 0.150(8) Uani 1 1 d . . . . .
H15A H 1.052482 0.995495 0.350399 0.225 Uiso 1 1 calc R U . . .
H15B H 1.072117 1.104231 0.360901 0.225 Uiso 1 1 calc R U . . .
H15C H 0.983963 1.063692 0.370228 0.225 Uiso 1 1 calc R U . . .
O21 O 1.0802(4) 0.5817(4) 0.43683(18) 0.0400(14) Uani 1 1 d . . . . .
C22 C 1.0680(5) 0.5233(6) 0.4049(3) 0.038(2) Uani 1 1 d . . . . .
H22 H 1.069352 0.544874 0.373731 0.045 Uiso 1 1 calc R U . . .
N23 N 1.0533(4) 0.4321(5) 0.4131(3) 0.0405(17) Uani 1 1 d . . . . .
C24 C 1.0517(7) 0.3913(7) 0.4580(4) 0.060(3) Uani 1 1 d . . . . .
H24A H 1.042325 0.440993 0.481086 0.090 Uiso 1 1 calc R U . . .
H24B H 1.103194 0.360446 0.464271 0.090 Uiso 1 1 calc R U . . .
H24C H 1.008519 0.344461 0.459675 0.090 Uiso 1 1 calc R U . . .
C25 C 1.0439(7) 0.3684(7) 0.3739(4) 0.074(3) Uani 1 1 d . . . . .
H25A H 0.998936 0.325401 0.379697 0.111 Uiso 1 1 calc R U . . .
H25B H 1.093204 0.331578 0.369708 0.111 Uiso 1 1 calc R U . . .
H25C H 1.033305 0.405336 0.345789 0.111 Uiso 1 1 calc R U . . .
O31 O 0.6074(3) 0.8698(4) 0.2425(2) 0.0407(14) Uani 1 1 d . . . . .
C32 C 0.5644(5) 0.9259(5) 0.2612(3) 0.0367(19) Uani 1 1 d . . . . .
H32 H 0.515842 0.902367 0.274022 0.044 Uiso 1 1 calc R U . . .
N33 N 0.5782(4) 1.0178(4) 0.2658(2) 0.0395(17) Uani 1 1 d . . . . .
C34 C 0.6493(6) 1.0585(7) 0.2477(4) 0.068(3) Uani 1 1 d . . . . .
H34A H 0.672564 1.015949 0.224458 0.102 Uiso 1 1 calc R U . . .
H34B H 0.687947 1.068338 0.272828 0.102 Uiso 1 1 calc R U . . .
H34C H 0.636645 1.119424 0.233194 0.102 Uiso 1 1 calc R U . . .
C35 C 0.5206(7) 1.0820(7) 0.2885(4) 0.073(3) Uani 1 1 d . . . . .
H35A H 0.472055 1.046807 0.296753 0.110 Uiso 1 1 calc R U . . .
H35B H 0.506691 1.133457 0.267173 0.110 Uiso 1 1 calc R U . . .
H35C H 0.544816 1.108526 0.316591 0.110 Uiso 1 1 calc R U . . .
O41 O 0.5678(3) 0.5749(4) 0.2510(2) 0.0391(13) Uani 1 1 d . . . . .
C42 C 0.6133(5) 0.5143(6) 0.2430(3) 0.0373(19) Uani 1 1 d . . . . .
H42 H 0.658159 0.530733 0.224331 0.045 Uiso 1 1 calc R U . . .
N43 N 0.6092(5) 0.4247(5) 0.2572(3) 0.0440(18) Uani 1 1 d . . . . .
C44 C 0.6675(6) 0.3538(7) 0.2429(4) 0.066(3) Uani 1 1 d . . . . .
H44A H 0.708709 0.383608 0.223513 0.100 Uiso 1 1 calc R U . . .
H44B H 0.640446 0.304088 0.225140 0.100 Uiso 1 1 calc R U . . .
H44C H 0.692726 0.326048 0.270391 0.100 Uiso 1 1 calc R U . . .
C45 C 0.5454(7) 0.3950(8) 0.2859(4) 0.076(3) Uani 1 1 d . . . . .
H45A H 0.520301 0.450402 0.300346 0.114 Uiso 1 1 calc R U . . .
H45B H 0.566010 0.352847 0.310071 0.114 Uiso 1 1 calc R U . . .
H45C H 0.505485 0.361266 0.267228 0.114 Uiso 1 1 calc R U . . .
O51 O 0.1000(3) 0.8721(4) 0.08979(19) 0.0376(13) Uani 1 1 d . . . . .
C52 C 0.0605(5) 0.9388(6) 0.0736(3) 0.038(2) Uani 1 1 d . . . . .
H52 H 0.006548 0.926747 0.064792 0.046 Uiso 1 1 calc R U . . .
N53 N 0.0889(4) 1.0267(5) 0.0678(2) 0.0400(17) Uani 1 1 d . . . . .
C54 C 0.1698(7) 1.0504(8) 0.0785(5) 0.092(4) Uani 1 1 d . . . . .
H54A H 0.198611 0.993295 0.088283 0.137 Uiso 1 1 calc R U . . .
H54B H 0.170667 1.096945 0.103705 0.137 Uiso 1 1 calc R U . . .
H54C H 0.195763 1.077141 0.051035 0.137 Uiso 1 1 calc R U . . .
C55 C 0.0399(7) 1.0997(6) 0.0479(4) 0.062(3) Uani 1 1 d . . . . .
H55A H 0.058561 1.113542 0.016435 0.093 Uiso 1 1 calc R U . . .
H55B H 0.043763 1.157018 0.066947 0.093 Uiso 1 1 calc R U . . .
H55C H -0.016004 1.078491 0.046870 0.093 Uiso 1 1 calc R U . . .
O61 O 0.0534(3) 0.5829(3) 0.07658(18) 0.0305(12) Uani 1 1 d . . . . .
C62 C 0.1053(5) 0.5239(6) 0.0872(3) 0.0339(18) Uani 1 1 d . . . . .
H62 H 0.150299 0.545296 0.104447 0.041 Uiso 1 1 calc R U . . .
N63 N 0.1020(4) 0.4330(4) 0.0761(2) 0.0396(17) Uani 1 1 d . . . . .
C64 C 0.1631(6) 0.3672(7) 0.0936(4) 0.069(3) Uani 1 1 d . . . . .
H64A H 0.202308 0.402026 0.112258 0.104 Uiso 1 1 calc R U . . .
H64B H 0.190285 0.336858 0.067427 0.104 Uiso 1 1 calc R U . . .
H64C H 0.137304 0.318734 0.112841 0.104 Uiso 1 1 calc R U . . .
C65 C 0.0374(7) 0.3958(7) 0.0484(4) 0.066(3) Uani 1 1 d . . . . .
H65A H 0.004950 0.448106 0.036426 0.100 Uiso 1 1 calc R U . . .
H65B H 0.003822 0.354362 0.067534 0.100 Uiso 1 1 calc R U . . .
H65C H 0.059618 0.359515 0.022449 0.100 Uiso 1 1 calc R U . . .
C1A C 0.8299(4) 0.7349(5) 0.4021(2) 0.0191(14) Uani 1 1 d . . . . .
C2A C 0.7656(4) 0.7315(5) 0.3703(2) 0.0217(15) Uani 1 1 d . . . . .
H2A H 0.776694 0.727306 0.338096 0.026 Uiso 1 1 calc R U . . .
C3A C 0.6883(4) 0.7340(5) 0.3849(2) 0.0179(14) Uani 1 1 d . . . . .
C4A C 0.6707(4) 0.7420(4) 0.4319(2) 0.0177(15) Uani 1 1 d . . . . .
H4A H 0.616528 0.744998 0.441998 0.021 Uiso 1 1 calc R U . . .
C5A C 0.7332(4) 0.7457(4) 0.4642(2) 0.0193(15) Uani 1 1 d . . . . .
C6A C 0.8116(5) 0.7427(4) 0.4495(2) 0.0219(16) Uani 1 1 d . . . . .
H6A H 0.853788 0.745903 0.471626 0.026 Uiso 1 1 calc R U . . .
C7A C 0.9162(4) 0.7322(5) 0.3869(2) 0.0229(15) Uani 1 1 d . . . . .
O8A O 0.9684(3) 0.7341(5) 0.41633(19) 0.0427(16) Uani 1 1 d . . . . .
O9A O 0.9267(3) 0.7245(6) 0.34388(19) 0.0240(15) Uani 1 1 d . . . . .
C10A C 0.6225(4) 0.7285(5) 0.3498(2) 0.0221(15) Uani 1 1 d . . . . .
O11A O 0.6405(3) 0.7183(5) 0.30862(17) 0.0421(15) Uani 1 1 d . . . . .
O12A O 0.5509(4) 0.7382(5) 0.36508(19) 0.0485(18) Uani 1 1 d . . . . .
C13A C 0.7125(4) 0.7545(4) 0.5152(2) 0.0200(16) Uani 1 1 d . . . . .
O14A O 0.7699(4) 0.7402(5) 0.5428(2) 0.0519(19) Uani 1 1 d . . . . .
O15A O 0.6439(3) 0.7745(4) 0.52684(17) 0.0323(13) Uani 1 1 d . . . . .
C1B C 0.3294(4) 0.7228(5) 0.2659(2) 0.0183(14) Uani 1 1 d . . . . .
C2B C 0.3126(4) 0.7244(5) 0.2187(2) 0.0202(14) Uani 1 1 d . . . . .
H2B H 0.354978 0.726302 0.196681 0.024 Uiso 1 1 calc R U . . .
C3B C 0.2330(4) 0.7230(5) 0.2039(2) 0.0188(14) Uani 1 1 d . . . . .
C4B C 0.1703(4) 0.7204(5) 0.2359(2) 0.0179(14) Uani 1 1 d . . . . .
H4B H 0.116225 0.719168 0.225630 0.022 Uiso 1 1 calc R U . . .
C5B C 0.1880(4) 0.7195(5) 0.2831(2) 0.0181(14) Uani 1 1 d . . . . .
C6B C 0.2676(4) 0.7206(5) 0.2981(2) 0.0200(14) Uani 1 1 d . . . . .
H6B H 0.279336 0.719816 0.330291 0.024 Uiso 1 1 calc R U . . .
C7B C 0.4155(4) 0.7247(5) 0.2816(2) 0.0219(15) Uani 1 1 d . . . . .
O8B O 0.4677(3) 0.7424(4) 0.25260(18) 0.0294(12) Uani 1 1 d . . . . .
O9B O 0.4273(3) 0.7102(5) 0.32474(17) 0.0498(17) Uani 1 1 d . . . . .
C10B C 0.2141(4) 0.7251(5) 0.1526(2) 0.0240(15) Uani 1 1 d . . . . .
O11B O 0.1446(3) 0.7066(4) 0.14047(15) 0.0267(11) Uani 1 1 d . . . . .
O12B O 0.2708(4) 0.7445(5) 0.1262(2) 0.0428(16) Uani 1 1 d . . . . .
C13B C 0.1213(4) 0.7173(5) 0.3184(2) 0.0211(14) Uani 1 1 d . . . . .
O14B O 0.1382(3) 0.6987(4) 0.35915(15) 0.0251(11) Uani 1 1 d . . . . .
O15B O 0.0517(4) 0.7350(5) 0.3026(2) 0.0506(18) Uani 1 1 d . . . . .
C1C C 0.7089(4) 0.7230(5) 0.1258(2) 0.0174(14) Uani 1 1 d . . . . .
C2C C 0.7928(4) 0.7303(5) 0.1253(2) 0.0188(14) Uani 1 1 d . . . . .
H2C H 0.821340 0.726267 0.153743 0.023 Uiso 1 1 calc R U . . .
C3C C 0.8342(4) 0.7431(4) 0.0852(2) 0.0164(15) Uani 1 1 d . . . . .
C4C C 0.7925(4) 0.7507(4) 0.0425(2) 0.0174(15) Uani 1 1 d . . . . .
H4C H 0.820768 0.759729 0.014276 0.021 Uiso 1 1 calc R U . . .
C5C C 0.7086(4) 0.7445(4) 0.0430(2) 0.0194(15) Uani 1 1 d . . . . .
C6C C 0.6682(4) 0.7324(4) 0.0830(2) 0.0186(14) Uani 1 1 d . . . . .
H6C H 0.611226 0.730182 0.082529 0.022 Uiso 1 1 calc R U . . .
C7C C 0.6642(4) 0.7138(5) 0.1696(2) 0.0205(14) Uani 1 1 d . . . . .
O8C O 0.7005(3) 0.7018(4) 0.20780(15) 0.0255(11) Uani 1 1 d . . . . .
O9C O 0.5878(3) 0.7213(4) 0.16983(16) 0.0291(12) Uani 1 1 d . . . . .
C10C C 0.9250(4) 0.7453(4) 0.0841(2) 0.0156(15) Uani 1 1 d . . . . .
O11C O 0.9607(3) 0.7383(3) 0.12252(17) 0.0231(11) Uani 1 1 d . . . . .
O12C O 0.9619(3) 0.7522(3) 0.04691(16) 0.0186(11) Uani 1 1 d . . . . .
C13C C 0.6640(4) 0.7533(5) -0.0031(2) 0.0227(16) Uani 1 1 d . . . . .
O14C O 0.5888(3) 0.7421(3) -0.00310(17) 0.0277(12) Uani 1 1 d . . . . .
O15C O 0.7025(3) 0.7713(4) -0.04006(16) 0.0274(11) Uani 1 1 d . . . . .

loop_
_atom_site_aniso_label
_atom_site_aniso_U_11
_atom_site_aniso_U_22
_atom_site_aniso_U_33
_atom_site_aniso_U_23
_atom_site_aniso_U_13
_atom_site_aniso_U_12
Co1 0.0128(5) 0.0314(5) 0.0135(4) -0.0012(4) -0.0009(4) -0.0005(4)
Co2 0.0123(5) 0.0304(5) 0.0125(4) -0.0019(4) 0.0006(3) -0.0001(4)
Co3 0.0110(5) 0.0281(5) 0.0128(4) 0.0010(4) 0.0003(3) -0.0017(4)
O11 0.076(5) 0.024(3) 0.049(4) -0.004(3) 0.009(3) 0.011(3)
C12 0.058(7) 0.031(5) 0.091(8) 0.002(5) 0.013(6) 0.011(5)
N13 0.076(7) 0.026(4) 0.116(8) 0.013(5) -0.007(6) 0.007(4)
C14 0.184(19) 0.073(11) 0.160(17) -0.002(11) -0.017(14) 0.033(11)
C15 0.19(2) 0.166(19) 0.091(12) 0.048(12) -0.020(12) 0.004(15)
O21 0.065(4) 0.024(3) 0.031(3) 0.001(2) 0.004(3) -0.016(3)
C22 0.046(5) 0.038(5) 0.029(4) 0.005(3) 0.004(4) -0.003(4)
N23 0.026(4) 0.041(4) 0.054(5) -0.009(3) 0.004(3) -0.005(3)
C24 0.069(8) 0.047(6) 0.065(7) 0.009(5) 0.008(6) -0.003(5)
C25 0.094(9) 0.045(6) 0.082(8) -0.017(5) 0.003(7) -0.028(6)
O31 0.038(4) 0.029(3) 0.055(4) -0.015(3) 0.010(3) 0.002(2)
C32 0.033(5) 0.026(4) 0.052(5) -0.004(4) -0.003(4) -0.001(3)
N33 0.042(4) 0.027(3) 0.050(4) -0.006(3) -0.005(3) -0.005(3)
C34 0.063(7) 0.037(5) 0.104(9) -0.012(5) 0.012(6) -0.018(5)
C35 0.076(8) 0.034(5) 0.111(10) -0.031(6) -0.005(7) 0.011(5)
O41 0.036(3) 0.030(3) 0.051(4) 0.002(3) 0.004(3) 0.000(3)
C42 0.033(5) 0.040(5) 0.039(5) -0.003(4) 0.000(4) 0.007(4)
N43 0.049(5) 0.034(4) 0.049(4) 0.010(3) -0.006(4) 0.007(3)
C44 0.066(7) 0.037(5) 0.096(9) -0.002(5) -0.010(6) 0.009(5)
C45 0.074(8) 0.050(6) 0.103(9) 0.023(6) 0.020(7) 0.003(6)
O51 0.034(3) 0.028(3) 0.050(3) 0.008(2) -0.010(3) -0.006(2)
C52 0.032(5) 0.040(5) 0.043(5) 0.003(4) 0.007(4) 0.001(4)
N53 0.047(5) 0.036(4) 0.037(4) -0.007(3) 0.008(3) -0.013(3)
C54 0.091(10) 0.062(7) 0.121(11) 0.029(7) -0.023(8) -0.047(7)
C55 0.089(9) 0.026(5) 0.070(7) 0.007(4) 0.017(6) 0.014(5)
O61 0.021(3) 0.031(3) 0.040(3) 0.001(2) -0.006(2) 0.001(2)
C62 0.030(5) 0.039(4) 0.032(4) -0.004(3) -0.008(3) 0.008(4)
N63 0.045(5) 0.029(4) 0.045(4) -0.007(3) -0.003(3) 0.010(3)
C64 0.069(8) 0.037(5) 0.101(9) -0.010(5) -0.017(6) 0.034(5)
C65 0.090(9) 0.039(5) 0.071(7) -0.012(5) -0.020(6) -0.006(5)
C1A 0.012(4) 0.027(3) 0.018(4) -0.002(3) 0.000(3) 0.002(3)
C2A 0.022(4) 0.037(4) 0.007(3) 0.003(3) 0.000(3) -0.008(3)
C3A 0.013(4) 0.030(3) 0.010(3) 0.001(3) -0.001(3) 0.000(3)
C4A 0.012(4) 0.025(4) 0.017(4) 0.000(2) 0.002(3) 0.003(3)
C5A 0.021(4) 0.025(4) 0.011(3) 0.001(2) 0.003(3) 0.003(3)
C6A 0.028(4) 0.026(4) 0.012(3) -0.001(2) -0.005(3) 0.001(3)
C7A 0.016(4) 0.031(4) 0.022(4) -0.003(3) -0.001(3) 0.007(3)
O8A 0.013(3) 0.100(5) 0.015(3) -0.003(3) 0.001(2) 0.000(3)
O9A 0.016(3) 0.041(7) 0.011(3) -0.012(3) 0.005(2) -0.010(3)
C10A 0.014(4) 0.036(4) 0.016(4) 0.003(3) 0.000(3) -0.001(3)
O11A 0.017(3) 0.095(5) 0.014(3) 0.002(3) -0.004(2) -0.001(3)
O12A 0.020(3) 0.109(6) 0.016(3) -0.011(3) 0.001(3) 0.000(3)
C13A 0.015(4) 0.030(4) 0.014(4) -0.001(2) 0.006(3) 0.002(3)
O14A 0.020(3) 0.122(6) 0.014(3) -0.004(3) -0.002(3) 0.010(3)
O15A 0.020(3) 0.060(3) 0.017(3) -0.001(2) 0.003(2) 0.010(2)
C1B 0.012(4) 0.031(4) 0.012(3) -0.001(3) -0.001(3) -0.006(3)
C2B 0.015(4) 0.028(4) 0.018(3) -0.009(3) 0.002(3) -0.007(3)
C3B 0.017(4) 0.025(3) 0.014(3) 0.004(3) -0.001(3) -0.002(3)
C4B 0.005(3) 0.028(4) 0.021(3) -0.002(3) 0.000(3) -0.007(3)
C5B 0.014(4) 0.032(4) 0.008(3) 0.000(3) 0.002(3) -0.005(3)
C6B 0.012(4) 0.034(4) 0.014(3) -0.005(3) 0.001(3) -0.007(3)
C7B 0.006(4) 0.038(4) 0.022(4) -0.003(3) -0.001(3) -0.003(3)
O8B 0.015(3) 0.053(3) 0.020(3) 0.003(2) 0.004(2) -0.003(2)
O9B 0.014(3) 0.121(6) 0.015(3) 0.014(3) -0.004(2) -0.011(3)
C10B 0.015(4) 0.041(4) 0.016(3) -0.002(3) 0.000(3) 0.012(3)
O11B 0.018(3) 0.045(3) 0.017(2) 0.002(2) -0.005(2) -0.002(2)
O12B 0.013(3) 0.100(8) 0.015(3) 0.009(3) 0.002(3) -0.018(3)
C13B 0.013(4) 0.035(4) 0.015(3) -0.003(3) -0.001(3) -0.004(3)
O14B 0.018(3) 0.041(3) 0.016(2) 0.000(2) 0.0058(19) 0.003(2)
O15B 0.022(3) 0.112(6) 0.017(3) 0.011(3) 0.005(3) 0.005(3)
C1C 0.016(4) 0.020(3) 0.017(3) 0.004(3) -0.002(3) -0.001(3)
C2C 0.021(4) 0.022(3) 0.014(3) -0.006(3) -0.001(3) 0.001(3)
C3C 0.016(4) 0.012(3) 0.021(4) 0.002(2) -0.001(3) 0.002(2)
C4C 0.017(4) 0.027(4) 0.008(3) 0.001(2) 0.007(3) -0.001(3)
C5C 0.014(4) 0.025(4) 0.020(4) 0.003(2) 0.002(3) -0.002(3)
C6C 0.015(4) 0.020(3) 0.020(4) -0.005(3) 0.001(3) 0.000(3)
C7C 0.016(4) 0.025(4) 0.020(3) -0.012(3) 0.001(3) -0.003(3)
O8C 0.015(3) 0.047(3) 0.015(2) 0.002(2) -0.0031(19) -0.001(2)
O9C 0.016(3) 0.055(3) 0.016(2) 0.002(2) 0.002(2) 0.005(2)
C10C 0.027(4) 0.003(3) 0.016(4) -0.0019(19) -0.008(3) 0.000(2)
O11C 0.015(3) 0.035(3) 0.019(3) -0.0002(19) -0.001(2) -0.001(2)
O12C 0.015(3) 0.025(3) 0.015(3) 0.0010(16) 0.005(2) -0.0015(18)
C13C 0.017(4) 0.036(4) 0.015(4) 0.001(2) -0.004(3) 0.001(3)
O14C 0.016(3) 0.050(3) 0.017(3) 0.004(2) 0.000(2) -0.002(2)
O15C 0.020(3) 0.051(3) 0.012(2) 0.001(2) 0.004(2) -0.001(2)

loop_
_atom_type_symbol
_atom_type_description
_atom_type_scat_dispersion_real
_atom_type_scat_dispersion_imag
_atom_type_scat_source
C C 0.0033 0.0016 'International Tables Vol C Tables 4.2.6.8 and 6.1.1.4'
H H 0.0000 0.0000 'International Tables Vol C Tables 4.2.6.8 and 6.1.1.4'
Co Co 0.3494 0.9721 'International Tables Vol C Tables 4.2.6.8 and 6.1.1.4'
N N 0.0061 0.0033 'International Tables Vol C Tables 4.2.6.8 and 6.1.1.4'
O O 0.0106 0.0060 'International Tables Vol C Tables 4.2.6.8 and 6.1.1.4'

loop_
_geom_angle_atom_site_label_1
_geom_angle_atom_site_label_2
_geom_angle_atom_site_label_3
_geom_angle
_geom_angle_site_symmetry_1
_geom_angle_site_symmetry_3
_geom_angle_publ_flag
O8A Co1 O14B 107.4(2) . 1_655 ?
O8A Co1 O11 87.5(3) . . ?
O14B Co1 O11 88.0(2) 1_655 . ?
O8A Co1 O21 88.7(2) . . ?
O14B Co1 O21 90.0(2) 1_655 . ?
O11 Co1 O21 175.0(2) . . ?
O8A Co1 O15C 156.3(2) . 4_676 ?
O14B Co1 O15C 96.26(19) 1_655 4_676 ?
O11 Co1 O15C 95.4(2) . 4_676 ?
O21 Co1 O15C 89.4(2) . 4_676 ?
O8A Co1 O14C 94.4(2) . 4_676 ?
O14B Co1 O14C 158.2(2) 1_655 4_676 ?
O11 Co1 O14C 92.8(2) . 4_676 ?
O21 Co1 O14C 90.8(2) . 4_676 ?
O15C Co1 O14C 61.99(19) 4_676 4_676 ?
O11A Co2 O8B 107.9(2) . . ?
O11A Co2 O41 87.9(2) . . ?
O8B Co2 O41 88.2(2) . . ?
O11A Co2 O31 88.6(2) . . ?
O8B Co2 O31 90.1(2) . . ?
O41 Co2 O31 175.5(2) . . ?
O11A Co2 O9C 155.6(2) . . ?
O8B Co2 O9C 96.4(2) . . ?
O41 Co2 O9C 95.5(2) . . ?
O31 Co2 O9C 88.8(2) . . ?
O11A Co2 O8C 94.22(19) . . ?
O8B Co2 O8C 157.89(19) . . ?
O41 Co2 O8C 93.8(2) . . ?
O31 Co2 O8C 89.4(2) . . ?
O9C Co2 O8C 61.44(18) . . ?
O11B Co3 O51 88.1(2) . . ?
O11B Co3 O15A 106.0(2) . 4_575 ?
O51 Co3 O15A 87.6(2) . 4_575 ?
O11B Co3 O61 90.13(19) . . ?
O51 Co3 O61 174.1(2) . . ?
O15A Co3 O61 87.4(2) 4_575 . ?
O11B Co3 O12C 158.34(19) . 1_455 ?
O51 Co3 O12C 95.81(19) . 1_455 ?
O15A Co3 O12C 95.46(19) 4_575 1_455 ?
O61 Co3 O12C 87.89(17) . 1_455 ?
O11B Co3 O11C 96.94(19) . 1_455 ?
O51 Co3 O11C 96.8(2) . 1_455 ?
O15A Co3 O11C 156.8(2) 4_575 1_455 ?
O61 Co3 O11C 89.01(19) . 1_455 ?
O12C Co3 O11C 61.47(18) 1_455 1_455 ?
C12 O11 Co1 129.6(7) . . ?
O11 C12 N13 131.2(12) . . ?
O11 C12 H12 114.4 . . ?
N13 C12 H12 114.4 . . ?
C12 N13 C15 120.7(12) . . ?
C12 N13 C14 124.8(12) . . ?
C15 N13 C14 114.2(12) . . ?
N13 C14 H14A 109.5 . . ?
N13 C14 H14B 109.5 . . ?
H14A C14 H14B 109.5 . . ?
N13 C14 H14C 109.5 . . ?
H14A C14 H14C 109.5 . . ?
H14B C14 H14C 109.5 . . ?
N13 C15 H15A 109.5 . . ?
N13 C15 H15B 109.5 . . ?
H15A C15 H15B 109.5 . . ?
N13 C15 H15C 109.5 . . ?
H15A C15 H15C 109.5 . . ?
H15B C15 H15C 109.5 . . ?
C22 O21 Co1 121.7(5) . . ?
O21 C22 N23 122.5(7) . . ?
O21 C22 H22 118.8 . . ?
N23 C22 H22 118.8 . . ?
C22 N23 C24 123.9(8) . . ?
C22 N23 C25 118.7(8) . . ?
C24 N23 C25 117.2(8) . . ?
N23 C24 H24A 109.5 . . ?
N23 C24 H24B 109.5 . . ?
H24A C24 H24B 109.5 . . ?
N23 C24 H24C 109.5 . . ?
H24A C24 H24C 109.5 . . ?
H24B C24 H24C 109.5 . . ?
N23 C25 H25A 109.5 . . ?
N23 C25 H25B 109.5 . . ?
H25A C25 H25B 109.5 . . ?
N23 C25 H25C 109.5 . . ?
H25A C25 H25C 109.5 . . ?
H25B C25 H25C 109.5 . . ?
C32 O31 Co2 124.0(6) . . ?
O31 C32 N33 126.2(8) . . ?
O31 C32 H32 116.9 . . ?
N33 C32 H32 116.9 . . ?
C32 N33 C34 120.4(8) . . ?
C32 N33 C35 122.3(8) . . ?
C34 N33 C35 117.3(7) . . ?
N33 C34 H34A 109.5 . . ?
N33 C34 H34B 109.5 . . ?
H34A C34 H34B 109.5 . . ?
N33 C34 H34C 109.5 . . ?
H34A C34 H34C 109.5 . . ?
H34B C34 H34C 109.5 . . ?
N33 C35 H35A 109.5 . . ?
N33 C35 H35B 109.5 . . ?
H35A C35 H35B 109.5 . . ?
N33 C35 H35C 109.5 . . ?
H35A C35 H35C 109.5 . . ?
H35B C35 H35C 109.5 . . ?
C42 O41 Co2 126.3(6) . . ?
O41 C42 N43 127.0(9) . . ?
O41 C42 H42 116.5 . . ?
N43 C42 H42 116.5 . . ?
C42 N43 C45 120.1(8) . . ?
C42 N43 C44 122.2(8) . . ?
C45 N43 C44 117.7(8) . . ?
N43 C44 H44A 109.5 . . ?
N43 C44 H44B 109.5 . . ?
H44A C44 H44B 109.5 . . ?
N43 C44 H44C 109.5 . . ?
H44A C44 H44C 109.5 . . ?
H44B C44 H44C 109.5 . . ?
N43 C45 H45A 109.5 . . ?
N43 C45 H45B 109.5 . . ?
H45A C45 H45B 109.5 . . ?
N43 C45 H45C 109.5 . . ?
H45A C45 H45C 109.5 . . ?
H45B C45 H45C 109.5 . . ?
C52 O51 Co3 125.8(5) . . ?
O51 C52 N53 124.3(8) . . ?
O51 C52 H52 117.8 . . ?
N53 C52 H52 117.8 . . ?
C52 N53 C54 121.7(8) . . ?
C52 N53 C55 121.0(8) . . ?
C54 N53 C55 117.1(8) . . ?
N53 C54 H54A 109.5 . . ?
N53 C54 H54B 109.5 . . ?
H54A C54 H54B 109.5 . . ?
N53 C54 H54C 109.5 . . ?
H54A C54 H54C 109.5 . . ?
H54B C54 H54C 109.5 . . ?
N53 C55 H55A 109.5 . . ?
N53 C55 H55B 109.5 . . ?
H55A C55 H55B 109.5 . . ?
N53 C55 H55C 109.5 . . ?
H55A C55 H55C 109.5 . . ?
H55B C55 H55C 109.5 . . ?
C62 O61 Co3 122.6(5) . . ?
O61 C62 N63 124.3(7) . . ?
O61 C62 H62 117.9 . . ?
N63 C62 H62 117.9 . . ?
C62 N63 C65 121.3(7) . . ?
C62 N63 C64 120.2(7) . . ?
C65 N63 C64 118.5(7) . . ?
N63 C64 H64A 109.5 . . ?
N63 C64 H64B 109.5 . . ?
H64A C64 H64B 109.5 . . ?
N63 C64 H64C 109.5 . . ?
H64A C64 H64C 109.5 . . ?
H64B C64 H64C 109.5 . . ?
N63 C65 H65A 109.5 . . ?
N63 C65 H65B 109.5 . . ?
H65A C65 H65B 109.5 . . ?
N63 C65 H65C 109.5 . . ?
H65A C65 H65C 109.5 . . ?
H65B C65 H65C 109.5 . . ?
C6A C1A C2A 118.0(6) . . ?
C6A C1A C7A 119.5(6) . . ?
C2A C1A C7A 122.4(6) . . ?
C3A C2A C1A 121.4(6) . . ?
C3A C2A H2A 119.3 . . ?
C1A C2A H2A 119.3 . . ?
C2A C3A C4A 120.3(6) . . ?
C2A C3A C10A 119.1(6) . . ?
C4A C3A C10A 120.6(6) . . ?
C3A C4A C5A 119.6(6) . . ?
C3A C4A H4A 120.2 . . ?
C5A C4A H4A 120.2 . . ?
C6A C5A C4A 120.2(6) . . ?
C6A C5A C13A 121.1(6) . . ?
C4A C5A C13A 118.7(6) . . ?
C5A C6A C1A 120.5(7) . . ?
C5A C6A H6A 119.8 . . ?
C1A C6A H6A 119.8 . . ?
O8A C7A O9A 126.3(7) . . ?
O8A C7A C1A 118.6(7) . . ?
O9A C7A C1A 115.0(6) . . ?
C7A O8A Co1 141.3(5) . . ?
O11A C10A O12A 124.9(6) . . ?
O11A C10A C3A 118.6(6) . . ?
O12A C10A C3A 116.4(6) . . ?
C10A O11A Co2 140.2(5) . . ?
O15A C13A O14A 124.9(7) . . ?
O15A C13A C5A 119.7(6) . . ?
O14A C13A C5A 115.3(6) . . ?
C13A O15A Co3 139.6(5) . 4_676 ?
C6B C1B C2B 120.3(6) . . ?
C6B C1B C7B 120.6(6) . . ?
C2B C1B C7B 119.1(6) . . ?
C1B C2B C3B 119.4(6) . . ?
C1B C2B H2B 120.3 . . ?
C3B C2B H2B 120.3 . . ?
C4B C3B C2B 120.8(6) . . ?
C4B C3B C10B 119.5(6) . . ?
C2B C3B C10B 119.7(6) . . ?
C5B C4B C3B 119.2(6) . . ?
C5B C4B H4B 120.4 . . ?
C3B C4B H4B 120.4 . . ?
C4B C5B C6B 120.3(6) . . ?
C4B C5B C13B 120.3(6) . . ?
C6B C5B C13B 119.4(5) . . ?
C1B C6B C5B 120.0(6) . . ?
C1B C6B H6B 120.0 . . ?
C5B C6B H6B 120.0 . . ?
O8B C7B O9B 125.8(6) . . ?
O8B C7B C1B 118.3(6) . . ?
O9B C7B C1B 115.9(6) . . ?
C7B O8B Co2 138.2(5) . . ?
O11B C10B O12B 125.8(6) . . ?
O11B C10B C3B 117.8(6) . . ?
O12B C10B C3B 116.4(6) . . ?
C10B O11B Co3 138.1(5) . . ?
O14B C13B O15B 126.3(6) . . ?
O14B C13B C5B 118.5(6) . . ?
O15B C13B C5B 115.2(6) . . ?
C13B O14B Co1 136.6(5) . 1_455 ?
C2C C1C C6C 117.7(6) . . ?
C2C C1C C7C 121.3(6) . . ?
C6C C1C C7C 120.8(6) . . ?
C3C C2C C1C 121.6(6) . . ?
C3C C2C H2C 119.2 . . ?
C1C C2C H2C 119.2 . . ?
C2C C3C C4C 120.0(6) . . ?
C2C C3C C10C 121.8(6) . . ?
C4C C3C C10C 118.2(6) . . ?
C5C C4C C3C 118.5(6) . . ?
C5C C4C H4C 120.7 . . ?
C3C C4C H4C 120.7 . . ?
C6C C5C C4C 121.0(7) . . ?
C6C C5C C13C 120.7(7) . . ?
C4C C5C C13C 118.3(6) . . ?
C5C C6C C1C 121.2(7) . . ?
C5C C6C H6C 119.4 . . ?
C1C C6C H6C 119.4 . . ?
O8C C7C O9C 118.8(6) . . ?
O8C C7C C1C 121.0(6) . . ?
O9C C7C C1C 120.1(6) . . ?
C7C O8C Co2 89.5(4) . . ?
C7C O9C Co2 89.9(4) . . ?
O12C C10C O11C 122.1(7) . . ?
O12C C10C C3C 121.0(6) . . ?
O11C C10C C3C 116.9(6) . . ?
O12C C10C Co3 61.2(4) . 1_655 ?
O11C C10C Co3 61.1(4) . 1_655 ?
C3C C10C Co3 173.9(4) . 1_655 ?
C10C O11C Co3 87.8(4) . 1_655 ?
C10C O12C Co3 88.4(4) . 1_655 ?
O14C C13C O15C 121.7(6) . . ?
O14C C13C C5C 118.3(6) . . ?
O15C C13C C5C 120.0(6) . . ?
O14C C13C Co1 61.3(4) . 4_575 ?
O15C C13C Co1 60.4(4) . 4_575 ?
C5C C13C Co1 178.3(5) . 4_575 ?
C13C O14C Co1 87.8(4) . 4_575 ?
C13C O15C Co1 88.4(4) . 4_575 ?

loop_
_geom_bond_atom_site_label_1
_geom_bond_atom_site_label_2
_geom_bond_distance
_geom_bond_site_symmetry_2
_geom_bond_publ_flag
Co1 O8A 2.053(6) . ?
Co1 O14B 2.061(4) 1_655 ?
Co1 O11 2.075(6) . ?
Co1 O21 2.109(5) . ?
Co1 O15C 2.139(5) 4_676 ?
Co1 O14C 2.158(5) 4_676 ?
Co2 O11A 2.054(5) . ?
Co2 O8B 2.055(5) . ?
Co2 O41 2.106(5) . ?
Co2 O31 2.125(5) . ?
Co2 O9C 2.140(5) . ?
Co2 O8C 2.154(5) . ?
Co3 O11B 2.054(4) . ?
Co3 O51 2.054(5) . ?
Co3 O15A 2.064(5) 4_575 ?
Co3 O61 2.128(5) . ?
Co3 O12C 2.142(5) 1_455 ?
Co3 O11C 2.142(5) 1_455 ?
O11 C12 1.142(11) . ?
C12 N13 1.336(12) . ?
C12 H12 0.9500 . ?
N13 C15 1.442(16) . ?
N13 C14 1.458(17) . ?
C14 H14A 0.9800 . ?
C14 H14B 0.9800 . ?
C14 H14C 0.9800 . ?
C15 H15A 0.9800 . ?
C15 H15B 0.9800 . ?
C15 H15C 0.9800 . ?
O21 C22 1.252(9) . ?
C22 N23 1.334(10) . ?
C22 H22 0.9500 . ?
N23 C24 1.417(12) . ?
N23 C25 1.454(12) . ?
C24 H24A 0.9800 . ?
C24 H24B 0.9800 . ?
C24 H24C 0.9800 . ?
C25 H25A 0.9800 . ?
C25 H25B 0.9800 . ?
C25 H25C 0.9800 . ?
O31 C32 1.197(9) . ?
C32 N33 1.326(9) . ?
C32 H32 0.9500 . ?
N33 C34 1.418(12) . ?
N33 C35 1.474(12) . ?
C34 H34A 0.9800 . ?
C34 H34B 0.9800 . ?
C34 H34C 0.9800 . ?
C35 H35A 0.9800 . ?
C35 H35B 0.9800 . ?
C35 H35C 0.9800 . ?
O41 C42 1.167(9) . ?
C42 N43 1.333(10) . ?
C42 H42 0.9500 . ?
N43 C45 1.413(13) . ?
N43 C44 1.456(12) . ?
C44 H44A 0.9800 . ?
C44 H44B 0.9800 . ?
C44 H44C 0.9800 . ?
C45 H45A 0.9800 . ?
C45 H45B 0.9800 . ?
C45 H45C 0.9800 . ?
O51 C52 1.241(9) . ?
C52 N53 1.340(10) . ?
C52 H52 0.9500 . ?
N53 C54 1.424(13) . ?
N53 C55 1.436(12) . ?
C54 H54A 0.9800 . ?
C54 H54B 0.9800 . ?
C54 H54C 0.9800 . ?
C55 H55A 0.9800 . ?
C55 H55B 0.9800 . ?
C55 H55C 0.9800 . ?
O61 C62 1.240(9) . ?
C62 N63 1.325(10) . ?
C62 H62 0.9500 . ?
N63 C65 1.441(12) . ?
N63 C64 1.469(10) . ?
C64 H64A 0.9800 . ?
C64 H64B 0.9800 . ?
C64 H64C 0.9800 . ?
C65 H65A 0.9800 . ?
C65 H65B 0.9800 . ?
C65 H65C 0.9800 . ?
C1A C6A 1.406(10) . ?
C1A C2A 1.412(9) . ?
C1A C7A 1.506(10) . ?
C2A C3A 1.355(10) . ?
C2A H2A 0.9500 . ?
C3A C4A 1.393(9) . ?
C3A C10A 1.496(9) . ?
C4A C5A 1.399(10) . ?
C4A H4A 0.9500 . ?
C5A C6A 1.375(11) . ?
C5A C13A 1.517(10) . ?
C6A H6A 0.9500 . ?
C7A O8A 1.217(9) . ?
C7A O9A 1.257(9) . ?
C10A O11A 1.233(8) . ?
C10A O12A 1.280(9) . ?
C13A O15A 1.225(9) . ?
C13A O14A 1.261(9) . ?
C1B C6B 1.387(9) . ?
C1B C2B 1.392(9) . ?
C1B C7B 1.505(9) . ?
C2B C3B 1.395(9) . ?
C2B H2B 0.9500 . ?
C3B C4B 1.393(9) . ?
C3B C10B 1.514(9) . ?
C4B C5B 1.393(9) . ?
C4B H4B 0.9500 . ?
C5B C6B 1.396(9) . ?
C5B C13B 1.510(9) . ?
C6B H6B 0.9500 . ?
C7B O8B 1.233(9) . ?
C7B O9B 1.277(8) . ?
C10B O11B 1.239(8) . ?
C10B O12B 1.243(9) . ?
C13B O14B 1.236(8) . ?
C13B O15B 1.272(9) . ?
C1C C2C 1.402(10) . ?
C1C C6C 1.415(9) . ?
C1C C7C 1.473(9) . ?
C2C C3C 1.361(10) . ?
C2C H2C 0.9500 . ?
C3C C4C 1.417(9) . ?
C3C C10C 1.514(10) . ?
C4C C5C 1.402(10) . ?
C4C H4C 0.9500 . ?
C5C C6C 1.348(10) . ?
C5C C13C 1.528(10) . ?
C6C H6C 0.9500 . ?
C7C O8C 1.270(8) . ?
C7C O9C 1.279(8) . ?
C10C O12C 1.240(8) . ?
C10C O11C 1.263(8) . ?
C13C O14C 1.262(9) . ?
C13C O15C 1.271(9) . ?

loop_
_geom_torsion_atom_site_label_1
_geom_torsion_atom_site_label_2
_geom_torsion_atom_site_label_3
_geom_torsion_atom_site_label_4
_geom_torsion
_geom_torsion_site_symmetry_1
_geom_torsion_site_symmetry_2
_geom_torsion_site_symmetry_3
_geom_torsion_site_symmetry_4
_geom_torsion_publ_flag
Co1 O11 C12 N13 -160.4(9) . . . . ?
O11 C12 N13 C15 10(2) . . . . ?
O11 C12 N13 C14 -177.7(14) . . . . ?
Co1 O21 C22 N23 -173.2(6) . . . . ?
O21 C22 N23 C24 -1.5(14) . . . . ?
O21 C22 N23 C25 -177.0(9) . . . . ?
Co2 O31 C32 N33 171.7(6) . . . . ?
O31 C32 N33 C34 0.1(14) . . . . ?
O31 C32 N33 C35 178.4(9) . . . . ?
Co2 O41 C42 N43 162.7(6) . . . . ?
O41 C42 N43 C45 -1.4(14) . . . . ?
O41 C42 N43 C44 176.7(9) . . . . ?
Co3 O51 C52 N53 -163.6(6) . . . . ?
O51 C52 N53 C54 2.3(14) . . . . ?
O51 C52 N53 C55 178.7(8) . . . . ?
Co3 O61 C62 N63 -168.9(6) . . . . ?
O61 C62 N63 C65 2.6(13) . . . . ?
O61 C62 N63 C64 -174.9(9) . . . . ?
C6A C1A C2A C3A -1.1(10) . . . . ?
C7A C1A C2A C3A -180.0(6) . . . . ?
C1A C2A C3A C4A 1.3(10) . . . . ?
C1A C2A C3A C10A -179.0(6) . . . . ?
C2A C3A C4A C5A -1.2(10) . . . . ?
C10A C3A C4A C5A 179.1(6) . . . . ?
C3A C4A C5A C6A 0.9(9) . . . . ?
C3A C4A C5A C13A 180.0(6) . . . . ?
C4A C5A C6A C1A -0.7(9) . . . . ?
C13A C5A C6A C1A -179.8(6) . . . . ?
C2A C1A C6A C5A 0.8(9) . . . . ?
C7A C1A C6A C5A 179.7(6) . . . . ?
C6A C1A C7A O8A 2.1(10) . . . . ?
C2A C1A C7A O8A -179.0(7) . . . . ?
C6A C1A C7A O9A 179.6(7) . . . . ?
C2A C1A C7A O9A -1.6(10) . . . . ?
O9A C7A O8A Co1 -0.4(15) . . . . ?
C1A C7A O8A Co1 176.8(6) . . . . ?
C2A C3A C10A O11A 2.7(10) . . . . ?
C4A C3A C10A O11A -177.6(7) . . . . ?
C2A C3A C10A O12A -175.1(7) . . . . ?
C4A C3A C10A O12A 4.6(10) . . . . ?
O12A C10A O11A Co2 7.1(14) . . . . ?
C3A C10A O11A Co2 -170.4(6) . . . . ?
C6A C5A C13A O15A 166.5(6) . . . . ?
C4A C5A C13A O15A -12.6(9) . . . . ?
C6A C5A C13A O14A -13.3(9) . . . . ?
C4A C5A C13A O14A 167.6(6) . . . . ?
O14A C13A O15A Co3 -17.9(12) . . . 4_676 ?
C5A C13A O15A Co3 162.3(5) . . . 4_676 ?
C6B C1B C2B C3B -0.4(10) . . . . ?
C7B C1B C2B C3B -179.8(6) . . . . ?
C1B C2B C3B C4B 0.1(10) . . . . ?
C1B C2B C3B C10B 179.7(6) . . . . ?
C2B C3B C4B C5B 0.3(10) . . . . ?
C10B C3B C4B C5B -179.3(6) . . . . ?
C3B C4B C5B C6B -0.5(10) . . . . ?
C3B C4B C5B C13B 179.6(6) . . . . ?
C2B C1B C6B C5B 0.2(10) . . . . ?
C7B C1B C6B C5B 179.6(6) . . . . ?
C4B C5B C6B C1B 0.2(10) . . . . ?
C13B C5B C6B C1B -179.9(6) . . . . ?
C6B C1B C7B O8B -168.1(7) . . . . ?
C2B C1B C7B O8B 11.2(10) . . . . ?
C6B C1B C7B O9B 9.8(10) . . . . ?
C2B C1B C7B O9B -170.8(7) . . . . ?
O9B C7B O8B Co2 24.2(13) . . . . ?
C1B C7B O8B Co2 -158.1(5) . . . . ?
C4B C3B C10B O11B -13.3(10) . . . . ?
C2B C3B C10B O11B 167.1(6) . . . . ?
C4B C3B C10B O12B 167.5(7) . . . . ?
C2B C3B C10B O12B -12.1(10) . . . . ?
O12B C10B O11B Co3 -23.0(13) . . . . ?
C3B C10B O11B Co3 157.9(5) . . . . ?
C4B C5B C13B O14B 166.6(6) . . . . ?
C6B C5B C13B O14B -13.3(10) . . . . ?
C4B C5B C13B O15B -13.3(10) . . . . ?
C6B C5B C13B O15B 166.8(7) . . . . ?
O15B C13B O14B Co1 -26.5(12) . . . 1_455 ?
C5B C13B O14B Co1 153.6(5) . . . 1_455 ?
C6C C1C C2C C3C -2.0(9) . . . . ?
C7C C1C C2C C3C -177.0(6) . . . . ?
C1C C2C C3C C4C 0.9(9) . . . . ?
C1C C2C C3C C10C -176.4(5) . . . . ?
C2C C3C C4C C5C -0.1(9) . . . . ?
C10C C3C C4C C5C 177.3(5) . . . . ?
C3C C4C C5C C6C 0.5(9) . . . . ?
C3C C4C C5C C13C 179.7(5) . . . . ?
C4C C5C C6C C1C -1.7(10) . . . . ?
C13C C5C C6C C1C 179.2(6) . . . . ?
C2C C1C C6C C5C 2.4(9) . . . . ?
C7C C1C C6C C5C 177.4(6) . . . . ?
C2C C1C C7C O8C -7.8(10) . . . . ?
C6C C1C C7C O8C 177.4(6) . . . . ?
C2C C1C C7C O9C 169.6(6) . . . . ?
C6C C1C C7C O9C -5.2(10) . . . . ?
O9C C7C O8C Co2 -6.0(6) . . . . ?
C1C C7C O8C Co2 171.4(5) . . . . ?
O8C C7C O9C Co2 6.1(6) . . . . ?
C1C C7C O9C Co2 -171.4(5) . . . . ?
C2C C3C C10C O12C 176.3(5) . . . . ?
C4C C3C C10C O12C -1.1(8) . . . . ?
C2C C3C C10C O11C -2.5(8) . . . . ?
C4C C3C C10C O11C -179.9(5) . . . . ?
C3C C10C O11C Co3 173.5(4) . . . 1_655 ?
O11C C10C O12C Co3 5.4(5) . . . 1_655 ?
C3C C10C O12C Co3 -173.4(5) . . . 1_655 ?
C6C C5C C13C O14C -5.1(9) . . . . ?
C4C C5C C13C O14C 175.8(6) . . . . ?
C6C C5C C13C O15C 175.1(6) . . . . ?
C4C C5C C13C O15C -4.0(9) . . . . ?
C5C C13C O14C Co1 178.1(5) . . . 4_575 ?
O14C C13C O15C Co1 2.1(7) . . . 4_575 ?
C5C C13C O15C Co1 -178.1(5) . . . 4_575 ?
